data_1528590
loop_
_publ_author_name
'Hunting, J.L.'
'Szymanski, M.M.'
'Johnson, P.E.'
'Kellar, C.B.'
'DiSalvo, F.J.'

_publ_section_title
;
 The synthesis and structural characterization of the new ternary
 nitrides: Ca4 Ti N4 and Ca5 Nb N5
;
_journal_name_full 'Journal of Solid State Chemistry'
_journal_page_first 31
_journal_page_last 40
_journal_volume 180
_journal_year 2007
_chemical_formula_sum 'Ca4 N4 Ti'
_chemical_name_systematic 'Ca4 Ti N4'
_space_group_IT_number 2
_symmetry_space_group_name_Hall '-P 1'
_symmetry_space_group_name_H-M 'P -1'
_cell_angle_alpha 71.565
_cell_angle_beta 79.471
_cell_angle_gamma 68.258
_cell_formula_units_Z 2
_cell_length_a 5.9757
_cell_length_b 6.0129
_cell_length_c 8.9881
_cell_volume 283.796
_citation_journal_id_ASTM JSSCBI
_cod_data_source_file Hunting_JSSCBI_2007_1211.cif
_cod_data_source_block Ca4N4Ti1
_cod_original_cell_volume 283.7959
_cod_original_formula_sum 'Ca4 N4 Ti1'
_cod_database_code 1528590

loop_
_symmetry_equiv_pos_as_xyz
x,y,z
-x,-y,-z

loop_
_atom_site_label
_atom_site_type_symbol
_atom_site_fract_x
_atom_site_fract_y
_atom_site_fract_z
_atom_site_occupancy
_atom_site_U_iso_or_equiv
N4 N-3 0.51141 0.17595 0.6376 1 0.0
N2 N-3 0.11554 0.16847 0.07368 1 0.0
Ca4 Ca+2 0.76475 0.04577 0.39242 1 0.0
Ca3 Ca+2 0.27046 0.52048 0.42631 1 0.0
Ca2 Ca+2 0.26421 0.77221 0.01888 1 0.0
N3 N-3 0.48135 0.3669 0.19598 1 0.0
Ti1 Ti+4 0.28387 0.15235 0.2443 1 0.0
N1 N-3 0.02941 0.29078 0.39107 1 0.0
Ca1 Ca+2 0.22487 0.42155 0.82361 1 0.0
